data_7223454
loop_
_publ_author_name
'Wang, Shengyan'
'xu, jianing'
'Fan, Yong'
'Jia, Jia'
'Gao, Lijuan'
'Sun, Jing'
'Shan, Liang'
'Chen, Xiaodong'
'Wang, Li'
'Seo, Hyo Jin'

_publ_section_title
;
 3D lanthanide metal organic frameworks constructed from lanthanide
 formate skeleton and 3,5-bis(4&#x2019;-carboxy-phenyl)-1,2,4-triazole
 connector: synthesis, structure and luminescence
;
_journal_name_full 'RSC Adv.'
_journal_paper_doi 10.1039/C5RA21557A
_journal_year 2015
_chemical_formula_sum 'C34 H20 Gd2 N6 O13'
_chemical_formula_weight 1035.06
_chemical_name_systematic
; 
 ? 
;
_space_group_IT_number 62
_symmetry_space_group_name_Hall '-P 2ac 2n'
_symmetry_space_group_name_H-M 'P n m a'
_atom_sites_solution_hydrogens geom
_atom_sites_solution_primary direct
_atom_sites_solution_secondary difmap
_audit_creation_method SHELXL-97
_audit_update_record
;
2015-09-29 deposited with the CCDC.
2015-12-09 downloaded from the CCDC.
;
_cell_angle_alpha 90.00
_cell_angle_beta 90.00
_cell_angle_gamma 90.00
_cell_formula_units_Z 4
_cell_length_a 6.7503(4)
_cell_length_b 36.407(3)
_cell_length_c 13.0761(9)
_cell_measurement_temperature 293(2)
_cell_volume 3213.6(4)
_computing_structure_refinement 'SHELXL-97 (Sheldrick, 1997)'
_computing_structure_solution 'SHELXS-97 (Sheldrick, 1990)'
_diffrn_ambient_temperature 293(2)
_diffrn_measured_fraction_theta_full 0.990
_diffrn_measured_fraction_theta_max 0.990
_diffrn_radiation_monochromator graphite
_diffrn_radiation_source 'fine-focus sealed tube'
_diffrn_radiation_type MoK\a
_diffrn_radiation_wavelength 0.71073
_diffrn_reflns_av_R_equivalents 0.0977
_diffrn_reflns_av_sigmaI/netI 0.0617
_diffrn_reflns_limit_h_max 8
_diffrn_reflns_limit_h_min -7
_diffrn_reflns_limit_k_max 40
_diffrn_reflns_limit_k_min -43
_diffrn_reflns_limit_l_max 15
_diffrn_reflns_limit_l_min -15
_diffrn_reflns_number 17349
_diffrn_reflns_theta_full 25.32
_diffrn_reflns_theta_max 25.32
_diffrn_reflns_theta_min 1.65
_exptl_absorpt_coefficient_mu 4.175
_exptl_crystal_colour colorless
_exptl_crystal_density_diffrn 2.139
_exptl_crystal_density_method 'not measured'
_exptl_crystal_F_000 1991
_refine_diff_density_max 1.470
_refine_diff_density_min -1.859
_refine_diff_density_rms 0.170
_refine_ls_extinction_method none
_refine_ls_goodness_of_fit_ref 1.101
_refine_ls_hydrogen_treatment mixed
_refine_ls_matrix_type full
_refine_ls_number_parameters 254
_refine_ls_number_reflns 2956
_refine_ls_number_restraints 0
_refine_ls_restrained_S_all 1.101
_refine_ls_R_factor_all 0.0649
_refine_ls_R_factor_gt 0.0456
_refine_ls_shift/su_max 0.002
_refine_ls_shift/su_mean 0.000
_refine_ls_structure_factor_coef Fsqd
_refine_ls_weighting_details 'calc w=1/[\s^2^(Fo^2^)+(0.0280P)^2^+17.2711P] where P=(Fo^2^+2Fc^2^)/3'
_refine_ls_weighting_scheme calc
_refine_ls_wR_factor_gt 0.0903
_refine_ls_wR_factor_ref 0.0959
_reflns_number_gt 2214
_reflns_number_total 2956
_reflns_threshold_expression >2sigma(I)
_cod_data_source_file c5ra21557a2.cif
_cod_data_source_block y
_cod_database_code 7223454

loop_
_symmetry_equiv_pos_as_xyz
'x, y, z'
'-x+1/2, -y, z+1/2'
'x+1/2, -y+1/2, -z+1/2'
'-x, y+1/2, -z'
'-x, -y, -z'
'x-1/2, y, -z-1/2'
'-x-1/2, y-1/2, z-1/2'
'x, -y-1/2, z'

loop_
_atom_site_label
_atom_site_type_symbol
_atom_site_fract_x
_atom_site_fract_y
_atom_site_fract_z
_atom_site_U_iso_or_equiv
_atom_site_adp_type
_atom_site_occupancy
_atom_site_symmetry_multiplicity
_atom_site_calc_flag
_atom_site_refinement_flags
C1 C 0.8562(12) 1.0693(2) 0.0447(6) 0.0203(17) Uani 1 1 d .
C2 C 0.8209(11) 1.1085(2) 0.0739(6) 0.0199(18) Uani 1 1 d .
C3 C 0.8711(12) 1.1369(2) 0.0087(6) 0.0234(18) Uani 1 1 d .
H5 H 0.9243 1.1314 -0.0550 0.028 Uiso 1 1 calc R
C4 C 0.8447(12) 1.1732(2) 0.0355(6) 0.0231(19) Uani 1 1 d .
H6 H 0.8795 1.1917 -0.0103 0.028 Uiso 1 1 calc R
C5 C 0.7662(11) 1.1824(2) 0.1305(6) 0.0183(17) Uani 1 1 d .
C6 C 0.7457(12) 1.2205(2) 0.1614(6) 0.0209(18) Uani 1 1 d .
C7 C 0.7119(13) 1.1537(2) 0.1967(6) 0.026(2) Uani 1 1 d .
H9 H 0.6573 1.1592 0.2602 0.031 Uiso 1 1 calc R
C8 C 0.7387(12) 1.1173(2) 0.1688(6) 0.0237(19) Uani 1 1 d .
H10 H 0.7016 1.0987 0.2134 0.028 Uiso 1 1 calc R
C9 C 0.5047(10) 0.9292(2) 0.1716(6) 0.0163(17) Uani 1 1 d .
C10 C 0.5298(11) 0.8910(2) 0.1389(6) 0.0185(17) Uani 1 1 d .
C11 C 0.6170(12) 0.8816(2) 0.0466(6) 0.0232(18) Uani 1 1 d .
H13 H 0.6548 0.9001 0.0015 0.028 Uiso 1 1 calc R
C12 C 0.6485(12) 0.8456(2) 0.0204(6) 0.0243(19) Uani 1 1 d .
H14 H 0.7100 0.8399 -0.0412 0.029 Uiso 1 1 calc R
C13 C 0.5879(12) 0.8173(2) 0.0866(6) 0.0224(18) Uani 1 1 d .
C14 C 0.4982(12) 0.8263(2) 0.1789(6) 0.0241(19) Uani 1 1 d .
H16 H 0.4594 0.8078 0.2236 0.029 Uiso 1 1 calc R
C15 C 0.6214(13) 0.7792(2) 0.0574(6) 0.0258(18) Uani 1 1 d .
C16 C 0.4667(12) 0.8626(2) 0.2042(6) 0.0225(18) Uani 1 1 d .
H18 H 0.4031 0.8683 0.2652 0.027 Uiso 1 1 calc R
C17 C 0.7190(11) 0.9854(2) -0.1312(6) 0.0209(17) Uani 1 1 d .
H17 H 0.5933 0.9749 -0.1307 0.025 Uiso 1 1 calc R
Gd1 Gd 0.88368(5) 0.982019(9) 0.12746(2) 0.01401(13) Uani 1 1 d .
N1 N 0.5667(14) 0.7500 0.1136(7) 0.027(2) Uani 1 2 d S
H1 H 0.5096 0.7500 0.1724 0.033 Uiso 1 2 calc SR
N2 N 0.7068(11) 0.76886(19) -0.0290(5) 0.0300(18) Uani 1 1 d .
N4 N 0.7702(14) 1.2500 0.1001(7) 0.022(2) Uani 1 2 d S
H4 H 0.7959 1.2500 0.0357 0.026 Uiso 1 2 calc SR
N5 N 0.7091(11) 1.23126(18) 0.2563(5) 0.0270(17) Uani 1 1 d .
O1 O 0.5796(7) 0.95482(13) 0.1152(4) 0.0193(12) Uani 1 1 d .
O2 O 0.8073(8) 1.04441(14) 0.1072(4) 0.0250(13) Uani 1 1 d .
O3 O 0.582(2) 0.7500 0.3558(10) 0.088(4) Uani 1 2 d S
O4 O 1.0645(8) 0.93645(15) 0.0412(4) 0.0272(14) Uani 1 1 d .
O5 O 0.8136(8) 0.98769(15) -0.0504(4) 0.0231(13) Uani 1 1 d .
O6 O 0.7089(8) 1.00299(14) 0.2856(4) 0.0186(12) Uani 1 1 d .
O7 O 0.4188(8) 0.93607(15) 0.2535(4) 0.0209(13) Uani 1 1 d .

loop_
_atom_site_aniso_label
_atom_site_aniso_U_11
_atom_site_aniso_U_22
_atom_site_aniso_U_33
_atom_site_aniso_U_23
_atom_site_aniso_U_13
_atom_site_aniso_U_12
C1 0.020(4) 0.017(4) 0.024(4) -0.001(3) 0.002(3) 0.007(3)
C2 0.020(4) 0.020(4) 0.020(4) 0.000(3) 0.001(3) 0.002(3)
C3 0.028(5) 0.021(4) 0.020(4) -0.002(3) 0.009(4) 0.001(4)
C4 0.023(5) 0.026(5) 0.020(4) 0.004(3) 0.001(3) -0.001(4)
C5 0.015(4) 0.017(4) 0.023(4) -0.002(4) -0.004(4) 0.000(3)
C6 0.020(4) 0.017(4) 0.026(4) -0.002(3) -0.003(3) 0.001(3)
C7 0.034(5) 0.025(5) 0.019(4) 0.001(4) 0.004(4) -0.002(4)
C8 0.029(5) 0.020(5) 0.021(4) 0.005(4) 0.004(4) 0.001(4)
C9 0.008(4) 0.022(4) 0.018(4) -0.008(3) -0.005(3) 0.002(3)
C10 0.018(4) 0.019(4) 0.018(4) 0.001(3) -0.003(3) -0.001(3)
C11 0.027(5) 0.021(4) 0.023(4) 0.003(3) 0.007(4) -0.001(4)
C12 0.028(5) 0.024(5) 0.021(4) -0.006(3) 0.011(4) 0.001(4)
C13 0.024(5) 0.021(4) 0.022(4) -0.001(3) 0.002(4) 0.000(3)
C14 0.025(5) 0.028(5) 0.020(4) 0.005(4) 0.002(4) -0.003(4)
C15 0.029(5) 0.026(4) 0.022(4) 0.000(3) 0.001(4) 0.000(4)
C16 0.019(4) 0.027(5) 0.021(4) -0.007(4) 0.002(3) -0.005(4)
C17 0.021(4) 0.026(4) 0.016(4) 0.005(4) -0.005(4) -0.001(3)
Gd1 0.0170(2) 0.0161(2) 0.00898(18) 0.00074(16) 0.00089(16) 0.00070(17)
N1 0.035(6) 0.026(6) 0.021(5) 0.000 0.011(5) 0.000
N2 0.041(4) 0.025(4) 0.024(4) -0.001(3) 0.007(3) 0.003(3)
N4 0.032(6) 0.014(5) 0.019(5) 0.000 0.003(4) 0.000
N5 0.042(4) 0.017(4) 0.022(4) 0.002(3) 0.002(3) -0.001(3)
O1 0.019(3) 0.016(3) 0.022(3) 0.000(2) 0.002(2) 0.000(2)
O2 0.031(3) 0.016(3) 0.029(3) 0.006(2) 0.000(3) -0.007(2)
O3 0.091(10) 0.095(11) 0.078(9) 0.000 -0.016(8) 0.000
O4 0.036(4) 0.025(3) 0.020(3) -0.003(2) 0.009(2) 0.008(3)
O5 0.025(3) 0.033(4) 0.011(3) 0.003(2) -0.005(2) -0.005(3)
O6 0.026(3) 0.019(3) 0.012(3) -0.002(2) 0.003(2) 0.001(2)
O7 0.022(3) 0.025(3) 0.016(3) -0.004(2) 0.002(2) -0.004(2)

loop_
_atom_type_symbol
_atom_type_description
_atom_type_scat_dispersion_real
_atom_type_scat_dispersion_imag
_atom_type_scat_source
C C 0.0033 0.0016 'International Tables Vol C Tables 4.2.6.8 and 6.1.1.4'
H H 0.0000 0.0000 'International Tables Vol C Tables 4.2.6.8 and 6.1.1.4'
Gd Gd -0.1653 3.9035 'International Tables Vol C Tables 4.2.6.8 and 6.1.1.4'
N N 0.0061 0.0033 'International Tables Vol C Tables 4.2.6.8 and 6.1.1.4'
O O 0.0106 0.0060 'International Tables Vol C Tables 4.2.6.8 and 6.1.1.4'

loop_
_geom_angle_atom_site_label_1
_geom_angle_atom_site_label_2
_geom_angle_atom_site_label_3
_geom_angle
_geom_angle_site_symmetry_1
_geom_angle_site_symmetry_3
O4 C1 O2 124.4(7) 5_775 .
O4 C1 C2 117.0(7) 5_775 .
O2 C1 C2 118.5(7) . .
C3 C2 C8 118.3(7) . .
C3 C2 C1 121.1(7) . .
C8 C2 C1 120.6(7) . .
C4 C3 C2 121.9(7) . .
C4 C3 H5 119.0 . .
C2 C3 H5 119.0 . .
C3 C4 C5 120.4(7) . .
C3 C4 H6 119.8 . .
C5 C4 H6 119.8 . .
C4 C5 C7 118.1(7) . .
C4 C5 C6 121.0(7) . .
C7 C5 C6 120.9(7) . .
N5 C6 N4 110.2(7) . .
N5 C6 C5 124.1(7) . .
N4 C6 C5 125.7(8) . .
C8 C7 C5 120.9(7) . .
C8 C7 H9 119.5 . .
C5 C7 H9 119.5 . .
C7 C8 C2 120.3(8) . .
C7 C8 H10 119.8 . .
C2 C8 H10 119.8 . .
O7 C9 O1 121.9(7) . .
O7 C9 C10 119.8(7) . .
O1 C9 C10 118.3(6) . .
C11 C10 C16 118.4(7) . .
C11 C10 C9 122.5(7) . .
C16 C10 C9 119.0(7) . .
C12 C11 C10 121.3(7) . .
C12 C11 H13 119.3 . .
C10 C11 H13 119.3 . .
C11 C12 C13 120.0(7) . .
C11 C12 H14 120.0 . .
C13 C12 H14 120.0 . .
C14 C13 C12 119.3(7) . .
C14 C13 C15 121.3(7) . .
C12 C13 C15 119.4(7) . .
C16 C14 C13 120.1(8) . .
C16 C14 H16 120.0 . .
C13 C14 H16 120.0 . .
N2 C15 N1 111.2(8) . .
N2 C15 C13 124.2(8) . .
N1 C15 C13 124.6(7) . .
C14 C16 C10 120.8(7) . .
C14 C16 H18 119.6 . .
C10 C16 H18 119.6 . .
O5 C17 O6 120.9(7) . 2_674
O5 C17 Gd1 59.1(4) . 5_775
O6 C17 Gd1 61.8(4) 2_674 5_775
O5 C17 H17 119.6 . .
O6 C17 H17 119.6 2_674 .
Gd1 C17 H17 178.7 5_775 .
O1 Gd1 O7 79.92(18) . 6_656
O1 Gd1 O2 102.38(18) . .
O7 Gd1 O2 143.60(19) 6_656 .
O1 Gd1 O4 97.29(19) . .
O7 Gd1 O4 75.96(19) 6_656 .
O2 Gd1 O4 138.11(19) . .
O1 Gd1 O5 77.91(18) . .
O7 Gd1 O5 138.17(18) 6_656 .
O2 Gd1 O5 76.22(19) . .
O4 Gd1 O5 72.28(19) . .
O1 Gd1 O6 76.49(18) . .
O7 Gd1 O6 73.18(18) 6_656 .
O2 Gd1 O6 72.18(18) . .
O4 Gd1 O6 149.12(18) . .
O5 Gd1 O6 133.41(19) . .
O1 Gd1 O5 152.38(17) . 5_775
O7 Gd1 O5 120.25(18) 6_656 5_775
O2 Gd1 O5 73.16(18) . 5_775
O4 Gd1 O5 72.36(19) . 5_775
O5 Gd1 O5 74.56(19) . 5_775
O6 Gd1 O5 125.26(17) . 5_775
O1 Gd1 O6 157.08(17) . 6_656
O7 Gd1 O6 80.18(17) 6_656 6_656
O2 Gd1 O6 87.16(18) . 6_656
O4 Gd1 O6 88.77(19) . 6_656
O5 Gd1 O6 124.89(18) . 6_656
O6 Gd1 O6 86.96(9) . 6_656
O5 Gd1 O6 50.33(16) 5_775 6_656
O1 Gd1 C17 176.4(2) . 5_775
O7 Gd1 C17 100.91(19) 6_656 5_775
O2 Gd1 C17 79.1(2) . 5_775
O4 Gd1 C17 79.6(2) . 5_775
O5 Gd1 C17 99.4(2) . 5_775
O6 Gd1 C17 107.12(19) . 5_775
O5 Gd1 C17 24.80(17) 5_775 5_775
O6 Gd1 C17 25.54(17) 6_656 5_775
O1 Gd1 Gd1 116.48(13) . 5_775
O7 Gd1 Gd1 141.26(13) 6_656 5_775
O2 Gd1 Gd1 70.57(13) . 5_775
O4 Gd1 Gd1 67.57(13) . 5_775
O5 Gd1 Gd1 38.60(13) . 5_775
O6 Gd1 Gd1 142.40(12) . 5_775
O5 Gd1 Gd1 35.95(11) 5_775 5_775
O6 Gd1 Gd1 86.28(11) 6_656 5_775
C17 Gd1 Gd1 60.75(14) 5_775 5_775
C15 N1 C15 104.5(10) 8_575 .
C15 N1 H1 127.7 8_575 .
C15 N1 H1 127.7 . .
C15 N2 N2 106.5(5) . 8_575
C6 N4 C6 105.3(10) . 8_585
C6 N4 H4 127.3 . .
C6 N4 H4 127.3 8_585 .
C6 N5 N5 107.2(5) . 8_585
C9 O1 Gd1 128.6(5) . .
C1 O2 Gd1 135.3(5) . .
C1 O4 Gd1 140.0(5) 5_775 .
C17 O5 Gd1 158.4(5) . .
C17 O5 Gd1 96.1(5) . 5_775
Gd1 O5 Gd1 105.44(19) . 5_775
C17 O6 Gd1 129.2(5) 2_675 .
C17 O6 Gd1 92.7(4) 2_675 6_556
Gd1 O6 Gd1 132.4(2) . 6_556
C9 O7 Gd1 141.1(5) . 6_556

loop_
_geom_bond_atom_site_label_1
_geom_bond_atom_site_label_2
_geom_bond_distance
_geom_bond_site_symmetry_2
C1 O4 1.261(9) 5_775
C1 O2 1.266(9) .
C1 C2 1.497(11) .
C2 C3 1.382(11) .
C2 C8 1.396(11) .
C3 C4 1.377(11) .
C3 H5 0.9300 .
C4 C5 1.392(11) .
C4 H6 0.9300 .
C5 C7 1.405(11) .
C5 C6 1.452(11) .
C6 N5 1.324(10) .
C6 N4 1.350(10) .
C7 C8 1.386(11) .
C7 H9 0.9300 .
C8 H10 0.9300 .
C9 O7 1.243(9) .
C9 O1 1.293(9) .
C9 C10 1.465(10) .
C10 C11 1.386(10) .
C10 C16 1.408(11) .
C11 C12 1.369(11) .
C11 H13 0.9300 .
C12 C13 1.407(11) .
C12 H14 0.9300 .
C13 C14 1.389(11) .
C13 C15 1.458(11) .
C14 C16 1.378(11) .
C14 H16 0.9300 .
C15 N2 1.323(10) .
C15 N1 1.344(10) .
C16 H18 0.9300 .
C17 O5 1.237(8) .
C17 O6 1.266(9) 2_674
C17 Gd1 2.933(8) 5_775
C17 H17 0.9300 .
Gd1 O1 2.285(5) .
Gd1 O7 2.298(5) 6_656
Gd1 O2 2.344(5) .
Gd1 O4 2.348(5) .
Gd1 O5 2.382(5) .
Gd1 O6 2.500(5) .
Gd1 O5 2.531(5) 5_775
Gd1 O6 2.587(5) 6_656
Gd1 C17 2.933(8) 5_775
Gd1 Gd1 3.9104(7) 5_775
N1 C15 1.344(10) 8_575
N1 H1 0.8600 .
N2 N2 1.373(14) 8_575
N4 C6 1.350(10) 8_585
N4 H4 0.8600 .
N5 N5 1.365(13) 8_585
O4 C1 1.261(9) 5_775
O5 Gd1 2.531(5) 5_775
O6 C17 1.266(9) 2_675
O6 Gd1 2.587(5) 6_556
O7 Gd1 2.298(5) 6_556
